data_7049816
loop_
_publ_author_name
'Pastor-Medrano, Jes\'us'
'Rodr\'iguez-Raya, Francisco R'
'Bernab\'e-Pablo, Erandi'
'Mireles-Ch\'avez, Daniel A'
'Jancik, Vojtech'
'Mart\'inez-Otero, Diego'
'Moya-Cabrera, M\'onica'

_publ_section_title
;
 Metal-directed self-assembly of transition metal
 heterometallascorpionates.
;
_journal_issue 19
_journal_name_full 'Dalton transactions (Cambridge, England : 2003)'
_journal_page_first 6571
_journal_page_last 6580
_journal_paper_doi 10.1039/c9dt00683d
_journal_volume 48
_journal_year 2019
_chemical_formula_moiety 'C172 H152 Co2 K2 N18 O4 P12 S12, 1.696(C4 H8 O), 0.304(C H2 Cl2)'
_chemical_formula_sum 'C179.09 H166.18 Cl0.61 Co2 K2 N18 O5.7 P12 S12'
_chemical_formula_weight 3635.79
_space_group_crystal_system triclinic
_space_group_IT_number 2
_space_group_name_Hall '-P 1'
_space_group_name_H-M_alt 'P -1'
_symmetry_space_group_name_Hall '-P 1'
_symmetry_space_group_name_H-M 'P -1'
_atom_sites_solution_hydrogens geom
_atom_sites_solution_primary direct
_atom_sites_solution_secondary difmap
_audit_creation_method SHELXL-2016/6
_audit_update_record
;
2019-01-20 deposited with the CCDC.    2019-04-12 downloaded from the CCDC.
;
_cell_angle_alpha 67.6410(10)
_cell_angle_beta 88.9410(10)
_cell_angle_gamma 62.3750(10)
_cell_formula_units_Z 1
_cell_length_a 16.0136(4)
_cell_length_b 16.3827(4)
_cell_length_c 20.3288(5)
_cell_measurement_reflns_used 9323
_cell_measurement_temperature 100(2)
_cell_measurement_theta_max 26.03
_cell_measurement_theta_min 2.21
_cell_volume 4288.04(19)
_computing_cell_refinement 'Bruker SAINT'
_computing_data_collection 'Bruker APEX2'
_computing_data_reduction 'Bruker SAINT'
_computing_molecular_graphics 'Bruker SHELXTL'
_computing_publication_material 'Bruker SHELXTL'
_computing_structure_refinement 'SHELXL-2016/6 (Sheldrick, 2016)'
_computing_structure_solution 'SHELXS-97 (Sheldrick, 1990)'
_diffrn_ambient_temperature 100(2)
_diffrn_detector_area_resol_mean 8.333
_diffrn_measured_fraction_theta_full 0.998
_diffrn_measured_fraction_theta_max 0.998
_diffrn_measurement_device_type 'Bruker APEX-II CCD'
_diffrn_measurement_method '\w scans'
_diffrn_radiation_type MoK\a
_diffrn_radiation_wavelength 0.71073
_diffrn_reflns_av_R_equivalents 0.0290
_diffrn_reflns_av_unetI/netI 0.0167
_diffrn_reflns_Laue_measured_fraction_full 0.998
_diffrn_reflns_Laue_measured_fraction_max 0.998
_diffrn_reflns_limit_h_max 19
_diffrn_reflns_limit_h_min -19
_diffrn_reflns_limit_k_max 20
_diffrn_reflns_limit_k_min -20
_diffrn_reflns_limit_l_max 25
_diffrn_reflns_limit_l_min -25
_diffrn_reflns_number 111939
_diffrn_reflns_point_group_measured_fraction_full 0.998
_diffrn_reflns_point_group_measured_fraction_max 0.998
_diffrn_reflns_theta_full 25.242
_diffrn_reflns_theta_max 26.022
_diffrn_reflns_theta_min 1.463
_exptl_absorpt_coefficient_mu 0.572
_exptl_absorpt_correction_T_max 1.0000
_exptl_absorpt_correction_T_min 0.9603
_exptl_absorpt_correction_type multi-scan
_exptl_absorpt_process_details 'SADABS 2008/2, Sheldrick'
_exptl_crystal_density_diffrn 1.408
_exptl_crystal_density_method 'not measured'
_exptl_crystal_description prism
_exptl_crystal_F_000 1887
_exptl_crystal_recrystallization_method 'Re-crystallisation from solvent: CH2Cl2/THF'
_exptl_crystal_size_max 0.184
_exptl_crystal_size_mid 0.127
_exptl_crystal_size_min 0.124
_refine_diff_density_max 0.629
_refine_diff_density_min -0.336
_refine_diff_density_rms 0.051
_refine_ls_extinction_method none
_refine_ls_goodness_of_fit_ref 1.045
_refine_ls_hydrogen_treatment constr
_refine_ls_matrix_type full
_refine_ls_number_parameters 1469
_refine_ls_number_reflns 16862
_refine_ls_number_restraints 2420
_refine_ls_restrained_S_all 1.021
_refine_ls_R_factor_all 0.0330
_refine_ls_R_factor_gt 0.0304
_refine_ls_shift/su_max 0.001
_refine_ls_shift/su_mean 0.000
_refine_ls_structure_factor_coef Fsqd
_refine_ls_weighting_details 'w=1/[\s^2^(Fo^2^)+(0.0291P)^2^+4.2781P] where P=(Fo^2^+2Fc^2^)/3'
_refine_ls_weighting_scheme calc
_refine_ls_wR_factor_gt 0.0745
_refine_ls_wR_factor_ref 0.0758
_reflns_Friedel_coverage 0.000
_reflns_number_gt 15466
_reflns_number_total 16862
_reflns_threshold_expression 'I > 2\s(I)'
_cod_data_source_file c9dt00683d2.cif
_cod_data_source_block Comp3
_cod_depositor_comments 'Adding full bibliography for 7049816--7049826.cif.'
_cod_original_formula_sum 'C179.09 H166.18 Cl0.61 Co2 K2 N18 O5.70 P12 S12'
_cod_database_code 7049816
_shelx_shelxl_version_number 2016/6
_shelx_space_group_comment
; 
The symmetry employed for this shelxl refinement is uniquely defined 
by the following loop, which should always be used as a source of 
symmetry information in preference to the above space-group names. 
They are only intended as comments. 
;
_shelx_estimated_absorpt_t_min 0.902
_shelx_estimated_absorpt_t_max 0.932

loop_
_space_group_symop_operation_xyz
'x, y, z'
'-x, -y, -z'

loop_
_atom_site_label
_atom_site_type_symbol
_atom_site_fract_x
_atom_site_fract_y
_atom_site_fract_z
_atom_site_U_iso_or_equiv
_atom_site_adp_type
_atom_site_occupancy
_atom_site_site_symmetry_order
_atom_site_calc_flag
_atom_site_refinement_flags_posn
_atom_site_refinement_flags_adp
_atom_site_refinement_flags_occupancy
_atom_site_disorder_assembly
_atom_site_disorder_group
S2 S 0.21747(3) 0.92187(3) 0.13898(3) 0.02367(10) Uani 1 1 d . . . . .
S5 S 0.77905(3) 0.31113(3) 0.35872(2) 0.01876(9) Uani 1 1 d . . . . .
S6 S 1.00408(3) 0.46308(4) 0.14854(3) 0.02635(11) Uani 1 1 d . . . . .
Co1 Co 0.61213(2) 0.43892(2) 0.27856(2) 0.01436(5) Uani 1 1 d . . . . .
K1 K 0.54474(3) 0.48560(3) 0.08091(2) 0.02238(9) Uani 1 1 d . . . . .
P2 P 0.21487(3) 0.79492(3) 0.16793(2) 0.01721(9) Uani 1 1 d D . . . .
P6 P 0.87791(3) 0.57636(3) 0.13824(2) 0.01620(9) Uani 1 1 d D . . . .
N1 N 0.47689(10) 0.55581(11) 0.21854(8) 0.0161(3) Uani 1 1 d . . . . .
N2 N 0.42576(10) 0.54501(11) 0.17435(8) 0.0187(3) Uani 1 1 d . . . . .
N3 N 0.33616(10) 0.62314(11) 0.15246(8) 0.0190(3) Uani 1 1 d . . . . .
N7 N 0.68626(10) 0.48806(11) 0.20238(8) 0.0152(3) Uani 1 1 d . . . . .
N8 N 0.64042(10) 0.56698(11) 0.13782(8) 0.0175(3) Uani 1 1 d . . . . .
N9 N 0.69931(10) 0.60175(11) 0.10847(8) 0.0178(3) Uani 1 1 d . . . . .
C1 C 0.41956(12) 0.64305(13) 0.22553(9) 0.0158(3) Uani 1 1 d . . . . .
C2 C 0.32968(12) 0.68535(13) 0.18319(9) 0.0171(3) Uani 1 1 d . . . . .
S1 S 0.60268(3) 0.55915(3) 0.33219(2) 0.01863(9) Uani 1 1 d . . . . .
P1 P 0.47133(3) 0.67452(3) 0.28351(2) 0.01738(9) Uani 1 1 d D . . . .
C3 C 0.4760(3) 0.7884(2) 0.22905(17) 0.0210(6) Uani 0.911(11) 1 d D U P A 1
C4 C 0.4967(2) 0.8006(2) 0.16051(18) 0.0260(6) Uani 0.911(11) 1 d D U P A 1
H4 H 0.503236 0.752881 0.142336 0.031 Uiso 0.911(11) 1 calc R U P A 1
C5 C 0.5080(2) 0.8835(2) 0.1185(2) 0.0351(7) Uani 0.911(11) 1 d D U P A 1
H5 H 0.522160 0.892457 0.071459 0.042 Uiso 0.911(11) 1 calc R U P A 1
C6 C 0.4984(3) 0.9528(2) 0.1454(2) 0.0381(8) Uani 0.911(11) 1 d D U P A 1
H6 H 0.504202 1.010236 0.116179 0.046 Uiso 0.911(11) 1 calc R U P A 1
C7 C 0.4805(3) 0.9390(2) 0.21420(19) 0.0364(8) Uani 0.911(11) 1 d D U P A 1
H7 H 0.475587 0.986016 0.232596 0.044 Uiso 0.911(11) 1 calc R U P A 1
C8 C 0.4695(3) 0.8564(2) 0.25695(16) 0.0277(7) Uani 0.911(11) 1 d D U P A 1
H8 H 0.457647 0.846475 0.304596 0.033 Uiso 0.911(11) 1 calc R U P A 1
C3A C 0.482(4) 0.779(3) 0.2163(14) 0.024(3) Uani 0.089(11) 1 d D U P A 2
C4A C 0.480(3) 0.802(2) 0.1422(15) 0.025(3) Uani 0.089(11) 1 d D U P A 2
H4A H 0.466855 0.765161 0.122056 0.030 Uiso 0.089(11) 1 calc R U P A 2
C5A C 0.498(3) 0.880(2) 0.0978(16) 0.030(3) Uani 0.089(11) 1 d D U P A 2
H5A H 0.495608 0.895435 0.047638 0.036 Uiso 0.089(11) 1 calc R U P A 2
C6A C 0.518(3) 0.934(2) 0.1264(16) 0.034(3) Uani 0.089(11) 1 d D U P A 2
H6A H 0.536602 0.982126 0.097024 0.041 Uiso 0.089(11) 1 calc R U P A 2
C7A C 0.513(3) 0.919(2) 0.1978(15) 0.033(3) Uani 0.089(11) 1 d D U P A 2
H7A H 0.517129 0.962741 0.215903 0.039 Uiso 0.089(11) 1 calc R U P A 2
C8A C 0.500(3) 0.838(2) 0.2426(14) 0.029(3) Uani 0.089(11) 1 d D U P A 2
H8A H 0.504150 0.822404 0.292843 0.035 Uiso 0.089(11) 1 calc R U P A 2
C9 C 0.39489(13) 0.70000(14) 0.34794(10) 0.0219(4) Uani 1 1 d . . . . .
C10 C 0.31999(14) 0.79647(16) 0.33448(11) 0.0293(4) Uani 1 1 d . . . . .
H10 H 0.306859 0.852358 0.289835 0.035 Uiso 1 1 calc R U . . .
C11 C 0.26437(16) 0.81064(18) 0.38682(12) 0.0371(5) Uani 1 1 d . . . . .
H11 H 0.213367 0.876531 0.377721 0.045 Uiso 1 1 calc R U . . .
C12 C 0.28244(15) 0.73067(19) 0.45116(12) 0.0359(5) Uani 1 1 d . . . . .
H12 H 0.244928 0.741507 0.486869 0.043 Uiso 1 1 calc R U . . .
C13 C 0.35491(16) 0.63443(18) 0.46434(12) 0.0325(5) Uani 1 1 d . . . . .
H13 H 0.366236 0.578806 0.508629 0.039 Uiso 1 1 calc R U . . .
C14 C 0.41129(15) 0.61856(15) 0.41316(11) 0.0272(4) Uani 1 1 d . . . . .
H14 H 0.461254 0.552096 0.422469 0.033 Uiso 1 1 calc R U . . .
C15 C 0.1365(6) 0.7955(7) 0.1035(2) 0.0206(10) Uani 0.716(6) 1 d D U P B 1
C16 C 0.0934(3) 0.8772(3) 0.0370(2) 0.0414(10) Uani 0.716(6) 1 d D U P B 1
H16 H 0.108295 0.930487 0.023850 0.050 Uiso 0.716(6) 1 calc R U P B 1
C17 C 0.0281(4) 0.8827(3) -0.0113(2) 0.0514(11) Uani 0.716(6) 1 d D U P B 1
H17 H -0.000882 0.939463 -0.057042 0.062 Uiso 0.716(6) 1 calc R U P B 1
C18 C 0.0055(4) 0.8070(4) 0.0068(2) 0.0335(10) Uani 0.716(6) 1 d D U P B 1
H18 H -0.039729 0.811644 -0.025869 0.040 Uiso 0.716(6) 1 calc R U P B 1
C19 C 0.0487(3) 0.7240(3) 0.07271(19) 0.0309(8) Uani 0.716(6) 1 d D U P B 1
H19 H 0.034220 0.670593 0.084940 0.037 Uiso 0.716(6) 1 calc R U P B 1
C20 C 0.1132(3) 0.7183(3) 0.12127(18) 0.0269(7) Uani 0.716(6) 1 d D U P B 1
H20 H 0.141799 0.661320 0.166938 0.032 Uiso 0.716(6) 1 calc R U P B 1
C15A C 0.1387(17) 0.8045(19) 0.0969(5) 0.021(2) Uani 0.284(6) 1 d D U P B 2
C16A C 0.1393(7) 0.8551(7) 0.0257(4) 0.0307(16) Uani 0.284(6) 1 d D U P B 2
H16A H 0.180216 0.883721 0.012905 0.037 Uiso 0.284(6) 1 calc R U P B 2
C17A C 0.0790(8) 0.8635(7) -0.0270(4) 0.0354(17) Uani 0.284(6) 1 d D U P B 2
H17A H 0.080744 0.896180 -0.076521 0.043 Uiso 0.284(6) 1 calc R U P B 2
C18A C 0.0172(9) 0.8264(11) -0.0105(6) 0.030(2) Uani 0.284(6) 1 d D U P B 2
H18A H -0.026102 0.836538 -0.047863 0.037 Uiso 0.284(6) 1 calc R U P B 2
C19A C 0.0183(7) 0.7744(9) 0.0605(5) 0.0361(17) Uani 0.284(6) 1 d D U P B 2
H19A H -0.021812 0.744678 0.072699 0.043 Uiso 0.284(6) 1 calc R U P B 2
C20A C 0.0782(7) 0.7647(9) 0.1156(5) 0.0328(17) Uani 0.284(6) 1 d D U P B 2
H20A H 0.077135 0.731128 0.165079 0.039 Uiso 0.284(6) 1 calc R U P B 2
C21 C 0.17109(13) 0.75839(14) 0.25131(10) 0.0209(4) Uani 1 1 d . . . . .
C22 C 0.09960(15) 0.83389(17) 0.26776(11) 0.0289(4) Uani 1 1 d . . . . .
H22 H 0.076299 0.903365 0.236589 0.035 Uiso 1 1 calc R U . . .
C23 C 0.06243(17) 0.80746(19) 0.32978(12) 0.0368(5) Uani 1 1 d . . . . .
H23 H 0.013712 0.859059 0.340941 0.044 Uiso 1 1 calc R U . . .
C24 C 0.09553(16) 0.7075(2) 0.37497(12) 0.0365(5) Uani 1 1 d . . . . .
H24 H 0.069943 0.690177 0.417447 0.044 Uiso 1 1 calc R U . . .
C25 C 0.16571(16) 0.63201(19) 0.35918(12) 0.0380(5) Uani 1 1 d . . . . .
H25 H 0.187821 0.562756 0.390299 0.046 Uiso 1 1 calc R U . . .
C26 C 0.20423(15) 0.65749(16) 0.29739(11) 0.0303(4) Uani 1 1 d . . . . .
H26 H 0.253375 0.605456 0.286852 0.036 Uiso 1 1 calc R U . . .
S3 S 0.54282(4) 0.36699(3) 0.38011(2) 0.02263(10) Uani 1 1 d . . . . .
S4 S 0.63354(4) -0.01694(4) 0.34215(3) 0.03088(11) Uani 1 1 d . . . . .
P3 P 0.54844(3) 0.25711(3) 0.35762(2) 0.01711(9) Uani 1 1 d . . . . .
P4 P 0.72115(3) 0.03216(3) 0.30033(3) 0.01942(10) Uani 1 1 d . . . . .
N4 N 0.62520(10) 0.32579(11) 0.24646(8) 0.0158(3) Uani 1 1 d . . . . .
N5 N 0.67768(11) 0.30477(11) 0.19697(8) 0.0182(3) Uani 1 1 d . . . . .
N6 N 0.70908(11) 0.20902(11) 0.20805(8) 0.0196(3) Uani 1 1 d . . . . .
C27 C 0.62196(12) 0.24133(13) 0.29048(9) 0.0158(3) Uani 1 1 d . . . . .
C28 C 0.67581(12) 0.16685(13) 0.26604(9) 0.0172(3) Uani 1 1 d . . . . .
C29 C 0.43121(13) 0.28574(15) 0.32020(10) 0.0240(4) Uani 1 1 d . . . . .
C30 C 0.35064(15) 0.37255(17) 0.31705(13) 0.0365(5) Uani 1 1 d . . . . .
H30 H 0.356835 0.414584 0.336130 0.044 Uiso 1 1 calc R U . . .
C31 C 0.26077(17) 0.3976(2) 0.28576(15) 0.0489(7) Uani 1 1 d . . . . .
H31 H 0.205430 0.457119 0.283379 0.059 Uiso 1 1 calc R U . . .
C32 C 0.25138(17) 0.3369(2) 0.25824(13) 0.0491(7) Uani 1 1 d . . . . .
H32 H 0.189704 0.354425 0.237021 0.059 Uiso 1 1 calc R U . . .
C33 C 0.33162(18) 0.2504(2) 0.26143(15) 0.0490(6) Uani 1 1 d . . . . .
H33 H 0.325051 0.208415 0.242512 0.059 Uiso 1 1 calc R U . . .
C34 C 0.42191(16) 0.22478(19) 0.29225(13) 0.0378(5) Uani 1 1 d . . . . .
H34 H 0.477145 0.165535 0.294144 0.045 Uiso 1 1 calc R U . . .
C35 C 0.60096(14) 0.14016(14) 0.43832(10) 0.0213(4) Uani 1 1 d . . . . .
C36 C 0.54463(16) 0.10182(16) 0.47711(11) 0.0306(4) Uani 1 1 d . . . . .
H36 H 0.477884 0.133767 0.458831 0.037 Uiso 1 1 calc R U . . .
C37 C 0.58734(19) 0.01644(18) 0.54273(12) 0.0404(5) Uani 1 1 d . . . . .
H37 H 0.549551 -0.009781 0.569793 0.048 Uiso 1 1 calc R U . . .
C38 C 0.6852(2) -0.03068(17) 0.56885(12) 0.0426(6) Uani 1 1 d . . . . .
H38 H 0.714341 -0.090068 0.613120 0.051 Uiso 1 1 calc R U . . .
C39 C 0.74079(17) 0.00848(16) 0.53067(11) 0.0337(5) Uani 1 1 d . . . . .
H39 H 0.807653 -0.023969 0.548790 0.040 Uiso 1 1 calc R U . . .
C40 C 0.69822(14) 0.09523(15) 0.46593(10) 0.0249(4) Uani 1 1 d . . . . .
H40 H 0.735360 0.123830 0.440559 0.030 Uiso 1 1 calc R U . . .
C41 C 0.76020(14) 0.00213(14) 0.22389(10) 0.0232(4) Uani 1 1 d . . . . .
C42 C 0.70302(16) -0.01492(16) 0.18671(12) 0.0330(5) Uani 1 1 d . . . . .
H42 H 0.644356 -0.009312 0.200762 0.040 Uiso 1 1 calc R U . . .
C43 C 0.73071(18) -0.04010(17) 0.12919(12) 0.0389(5) Uani 1 1 d . . . . .
H43 H 0.690290 -0.050364 0.103409 0.047 Uiso 1 1 calc R U . . .
C44 C 0.81557(19) -0.05032(19) 0.10915(13) 0.0440(6) Uani 1 1 d . . . . .
H44 H 0.834135 -0.067323 0.069449 0.053 Uiso 1 1 calc R U . . .
C45 C 0.87390(19) -0.0359(2) 0.14676(14) 0.0512(7) Uani 1 1 d . . . . .
H45 H 0.934023 -0.045179 0.133969 0.061 Uiso 1 1 calc R U . . .
C46 C 0.84585(17) -0.00767(19) 0.20350(12) 0.0383(5) Uani 1 1 d . . . . .
H46 H 0.885493 0.004763 0.228051 0.046 Uiso 1 1 calc R U . . .
C47 C 0.82894(13) -0.02276(13) 0.36619(10) 0.0205(4) Uani 1 1 d . . . . .
C48 C 0.86165(15) -0.11881(14) 0.42260(10) 0.0259(4) Uani 1 1 d . . . . .
H48 H 0.828423 -0.154928 0.425288 0.031 Uiso 1 1 calc R U . . .
C49 C 0.94215(16) -0.16186(15) 0.47469(10) 0.0318(5) Uani 1 1 d . . . . .
H49 H 0.964251 -0.227531 0.512576 0.038 Uiso 1 1 calc R U . . .
C50 C 0.99038(16) -0.10940(17) 0.47162(11) 0.0341(5) Uani 1 1 d . . . . .
H50 H 1.045454 -0.138880 0.507442 0.041 Uiso 1 1 calc R U . . .
C51 C 0.95820(15) -0.01361(16) 0.41612(11) 0.0309(4) Uani 1 1 d . . . . .
H51 H 0.991155 0.022502 0.414348 0.037 Uiso 1 1 calc R U . . .
C52 C 0.87825(14) 0.02988(15) 0.36316(10) 0.0247(4) Uani 1 1 d . . . . .
H52 H 0.857058 0.095148 0.324994 0.030 Uiso 1 1 calc R U . . .
C53 C 0.77737(12) 0.46991(12) 0.21495(9) 0.0143(3) Uani 1 1 d . . . . .
C54 C 0.78485(12) 0.54329(13) 0.15515(9) 0.0149(3) Uani 1 1 d . . . . .
P5 P 0.85670(3) 0.36211(3) 0.29660(2) 0.01489(9) Uani 1 1 d D . . . .
C55 C 0.9453(11) 0.2656(16) 0.2714(11) 0.0167(17) Uani 0.49(3) 1 d D U P C 1
C56 C 1.0384(9) 0.1992(10) 0.3107(8) 0.0254(19) Uani 0.49(3) 1 d D U P C 1
H56 H 1.059777 0.206702 0.350271 0.030 Uiso 0.49(3) 1 calc R U P C 1
C57 C 1.1002(9) 0.1217(10) 0.2921(7) 0.031(2) Uani 0.49(3) 1 d D U P C 1
H57 H 1.164235 0.076713 0.318711 0.037 Uiso 0.49(3) 1 calc R U P C 1
C58 C 1.0700(10) 0.1091(10) 0.2355(8) 0.0273(19) Uani 0.49(3) 1 d D U P C 1
H58 H 1.112978 0.056027 0.222957 0.033 Uiso 0.49(3) 1 calc R U P C 1
C59 C 0.9769(9) 0.1741(10) 0.1971(7) 0.0272(16) Uani 0.49(3) 1 d D U P C 1
H59 H 0.956183 0.165785 0.157713 0.033 Uiso 0.49(3) 1 calc R U P C 1
C60 C 0.9128(8) 0.2519(9) 0.2155(7) 0.0212(16) Uani 0.49(3) 1 d D U P C 1
H60 H 0.848100 0.294800 0.190144 0.025 Uiso 0.49(3) 1 calc R U P C 1
C55A C 0.9395(11) 0.2682(16) 0.2667(11) 0.0207(19) Uani 0.51(3) 1 d D U P C 2
C56A C 1.0270(10) 0.1870(10) 0.3107(8) 0.033(3) Uani 0.51(3) 1 d D U P C 2
H56A H 1.046680 0.181856 0.356534 0.039 Uiso 0.51(3) 1 calc R U P C 2
C57A C 1.0852(10) 0.1134(10) 0.2868(8) 0.039(2) Uani 0.51(3) 1 d D U P C 2
H57A H 1.146005 0.059569 0.315828 0.047 Uiso 0.51(3) 1 calc R U P C 2
C58A C 1.0556(10) 0.1180(10) 0.2217(7) 0.0265(17) Uani 0.51(3) 1 d D U P C 2
H58A H 1.095616 0.067474 0.205868 0.032 Uiso 0.51(3) 1 calc R U P C 2
C59A C 0.9673(9) 0.1966(9) 0.1796(7) 0.0302(16) Uani 0.51(3) 1 d D U P C 2
H59A H 0.944761 0.198073 0.136088 0.036 Uiso 0.51(3) 1 calc R U P C 2
C60A C 0.9118(8) 0.2729(9) 0.2006(6) 0.0258(18) Uani 0.51(3) 1 d D U P C 2
H60A H 0.853749 0.329463 0.169386 0.031 Uiso 0.51(3) 1 calc R U P C 2
C61 C 0.9134(8) 0.3982(12) 0.3487(8) 0.0168(15) Uani 0.521(17) 1 d D U P C 1
C62 C 0.8666(5) 0.4328(6) 0.3988(4) 0.0186(13) Uani 0.521(17) 1 d D U P C 1
H62 H 0.806905 0.435435 0.406409 0.022 Uiso 0.521(17) 1 calc R U P C 1
C63 C 0.9072(6) 0.4635(6) 0.4375(4) 0.0254(13) Uani 0.521(17) 1 d D U P C 1
H63 H 0.874838 0.488536 0.470993 0.030 Uiso 0.521(17) 1 calc R U P C 1
C64 C 0.9947(7) 0.4575(7) 0.4273(5) 0.0313(15) Uani 0.521(17) 1 d D U P C 1
H64 H 1.022542 0.478167 0.454133 0.038 Uiso 0.521(17) 1 calc R U P C 1
C65 C 1.0427(7) 0.4219(8) 0.3786(5) 0.0313(14) Uani 0.521(17) 1 d D U P C 1
H65 H 1.103768 0.416712 0.373019 0.038 Uiso 0.521(17) 1 calc R U P C 1
C66 C 1.0014(7) 0.3936(7) 0.3377(5) 0.0249(15) Uani 0.521(17) 1 d D U P C 1
H66 H 1.032762 0.371482 0.302733 0.030 Uiso 0.521(17) 1 calc R U P C 1
C61A C 0.9263(9) 0.3960(14) 0.3401(8) 0.0181(17) Uani 0.479(17) 1 d D U P C 2
C62A C 0.8789(7) 0.4474(7) 0.3819(5) 0.0249(16) Uani 0.479(17) 1 d D U P C 2
H62A H 0.813293 0.466566 0.383131 0.030 Uiso 0.479(17) 1 calc R U P C 2
C63A C 0.9271(8) 0.4709(7) 0.4220(6) 0.0308(16) Uani 0.479(17) 1 d D U P C 2
H63A H 0.893426 0.508442 0.448810 0.037 Uiso 0.479(17) 1 calc R U P C 2
C64A C 1.0234(7) 0.4398(8) 0.4230(6) 0.0320(17) Uani 0.479(17) 1 d D U P C 2
H64A H 1.057107 0.452902 0.452023 0.038 Uiso 0.479(17) 1 calc R U P C 2
C65A C 1.0700(7) 0.3893(8) 0.3811(5) 0.0320(15) Uani 0.479(17) 1 d D U P C 2
H65A H 1.136193 0.368338 0.381155 0.038 Uiso 0.479(17) 1 calc R U P C 2
C66A C 1.0222(7) 0.3685(8) 0.3388(6) 0.0252(15) Uani 0.479(17) 1 d D U P C 2
H66A H 1.054903 0.335652 0.309095 0.030 Uiso 0.479(17) 1 calc R U P C 2
C67 C 0.83587(12) 0.67922(14) 0.04778(9) 0.0186(4) Uani 1 1 d . . . . .
C68 C 0.87604(14) 0.66014(15) -0.00962(10) 0.0233(4) Uani 1 1 d . . . . .
H68 H 0.924070 0.593443 -0.001680 0.028 Uiso 1 1 calc R U . . .
C69 C 0.84578(16) 0.73887(16) -0.07868(11) 0.0292(4) Uani 1 1 d . . . . .
H69 H 0.872647 0.725662 -0.117971 0.035 Uiso 1 1 calc R U . . .
C70 C 0.77679(16) 0.83613(16) -0.09022(11) 0.0306(5) Uani 1 1 d . . . . .
H70 H 0.756474 0.889662 -0.137428 0.037 Uiso 1 1 calc R U . . .
C71 C 0.73720(15) 0.85588(16) -0.03334(12) 0.0324(5) Uani 1 1 d . . . . .
H71 H 0.690292 0.923015 -0.041364 0.039 Uiso 1 1 calc R U . . .
C72 C 0.76598(14) 0.77772(15) 0.03533(11) 0.0267(4) Uani 1 1 d . . . . .
H72 H 0.737952 0.791263 0.074187 0.032 Uiso 1 1 calc R U . . .
C73 C 0.8756(10) 0.6344(19) 0.1991(12) 0.0203(16) Uani 0.541(19) 1 d D U P D 1
C74 C 0.9566(7) 0.6386(9) 0.2146(6) 0.0244(14) Uani 0.541(19) 1 d D U P D 1
H74 H 1.012070 0.609551 0.195495 0.029 Uiso 0.541(19) 1 calc R U P D 1
C75 C 0.9555(7) 0.6858(7) 0.2585(5) 0.0318(15) Uani 0.541(19) 1 d D U P D 1
H75 H 1.010712 0.689314 0.269655 0.038 Uiso 0.541(19) 1 calc R U P D 1
C76 C 0.8751(8) 0.7278(7) 0.2864(4) 0.0267(15) Uani 0.541(19) 1 d D U P D 1
H76 H 0.874818 0.761725 0.315394 0.032 Uiso 0.541(19) 1 calc R U P D 1
C77 C 0.7954(8) 0.7210(7) 0.2726(5) 0.0283(14) Uani 0.541(19) 1 d D U P D 1
H77 H 0.740358 0.749671 0.292281 0.034 Uiso 0.541(19) 1 calc R U P D 1
C78 C 0.7956(8) 0.6718(7) 0.2298(5) 0.0245(15) Uani 0.541(19) 1 d D U P D 1
H78 H 0.742142 0.663904 0.221675 0.029 Uiso 0.541(19) 1 calc R U P D 1
C73A C 0.8648(12) 0.636(2) 0.2004(14) 0.0191(16) Uani 0.459(19) 1 d D U P D 2
C74A C 0.9407(9) 0.6406(10) 0.2274(7) 0.0275(18) Uani 0.459(19) 1 d D U P D 2
H74A H 1.002090 0.608013 0.216121 0.033 Uiso 0.459(19) 1 calc R U P D 2
C75A C 0.9285(9) 0.6926(8) 0.2711(5) 0.0329(17) Uani 0.459(19) 1 d D U P D 2
H75A H 0.980454 0.697527 0.287416 0.039 Uiso 0.459(19) 1 calc R U P D 2
C76A C 0.8417(9) 0.7361(8) 0.2899(5) 0.0303(18) Uani 0.459(19) 1 d D U P D 2
H76A H 0.834347 0.768079 0.321646 0.036 Uiso 0.459(19) 1 calc R U P D 2
C77A C 0.7644(9) 0.7341(8) 0.2630(5) 0.0294(16) Uani 0.459(19) 1 d D U P D 2
H77A H 0.703718 0.765802 0.275592 0.035 Uiso 0.459(19) 1 calc R U P D 2
C78A C 0.7753(8) 0.6859(9) 0.2176(6) 0.0232(16) Uani 0.459(19) 1 d D U P D 2
H78A H 0.721292 0.686886 0.197977 0.028 Uiso 0.459(19) 1 calc R U P D 2
O1 O 0.6623(4) 0.4712(5) -0.0253(3) 0.0314(9) Uani 0.747(17) 1 d D U P E 1
C79 C 0.7549(3) 0.3939(3) 0.0209(4) 0.0360(11) Uani 0.747(17) 1 d D U P E 1
H79A H 0.785047 0.336929 0.006226 0.043 Uiso 0.747(17) 1 calc R U P E 1
H79B H 0.748217 0.367134 0.072103 0.043 Uiso 0.747(17) 1 calc R U P E 1
C80 C 0.8152(5) 0.4462(5) 0.0111(3) 0.0386(11) Uani 0.747(17) 1 d D U P E 1
H80A H 0.882771 0.400113 0.011435 0.046 Uiso 0.747(17) 1 calc R U P E 1
H80B H 0.813395 0.469524 0.049661 0.046 Uiso 0.747(17) 1 calc R U P E 1
C81 C 0.7663(5) 0.5371(5) -0.0639(4) 0.0382(12) Uani 0.747(17) 1 d D U P E 1
H81A H 0.739251 0.602345 -0.059488 0.046 Uiso 0.747(17) 1 calc R U P E 1
H81B H 0.812359 0.534735 -0.097260 0.046 Uiso 0.747(17) 1 calc R U P E 1
C82 C 0.6877(5) 0.5241(5) -0.0903(3) 0.0327(11) Uani 0.747(17) 1 d D U P E 1
H82A H 0.631634 0.590847 -0.120584 0.039 Uiso 0.747(17) 1 calc R U P E 1
H82B H 0.711052 0.483723 -0.119178 0.039 Uiso 0.747(17) 1 calc R U P E 1
O1A O 0.6812(12) 0.4627(17) -0.0144(10) 0.032(2) Uani 0.253(17) 1 d D U P E 2
C79A C 0.7648(10) 0.4037(12) 0.0419(9) 0.038(3) Uani 0.253(17) 1 d D U P E 2
H79C H 0.788934 0.330625 0.055867 0.045 Uiso 0.253(17) 1 calc R U P E 2
H79D H 0.747712 0.417489 0.085039 0.045 Uiso 0.253(17) 1 calc R U P E 2
C80A C 0.8428(12) 0.4294(15) 0.0165(11) 0.037(2) Uani 0.253(17) 1 d D U P E 2
H80C H 0.898177 0.371850 0.011541 0.044 Uiso 0.253(17) 1 calc R U P E 2
H80D H 0.865307 0.448944 0.050076 0.044 Uiso 0.253(17) 1 calc R U P E 2
C81A C 0.7899(14) 0.5200(16) -0.0577(12) 0.037(3) Uani 0.253(17) 1 d D U P E 2
H81C H 0.762027 0.585199 -0.053167 0.044 Uiso 0.253(17) 1 calc R U P E 2
H81D H 0.833637 0.519496 -0.092717 0.044 Uiso 0.253(17) 1 calc R U P E 2
C82A C 0.7122(13) 0.5034(17) -0.0806(10) 0.034(3) Uani 0.253(17) 1 d D U P E 2
H82C H 0.658119 0.568118 -0.115783 0.041 Uiso 0.253(17) 1 calc R U P E 2
H82D H 0.737559 0.454715 -0.103116 0.041 Uiso 0.253(17) 1 calc R U P E 2
O2 O 0.44906(13) 0.66705(13) -0.04041(10) 0.0302(4) Uani 0.933(3) 1 d D U P E 1
C83 C 0.36276(17) 0.73737(17) -0.02598(12) 0.0304(5) Uani 0.933(3) 1 d D U P E 1
H83A H 0.330530 0.702032 0.004642 0.036 Uiso 0.933(3) 1 calc R U P E 1
H83B H 0.317256 0.791779 -0.071629 0.036 Uiso 0.933(3) 1 calc R U P E 1
C84 C 0.39916(18) 0.78023(18) 0.01385(12) 0.0345(6) Uani 0.933(3) 1 d D U P E 1
H84A H 0.423669 0.733962 0.065987 0.041 Uiso 0.933(3) 1 calc R U P E 1
H84B H 0.347915 0.847657 0.008781 0.041 Uiso 0.933(3) 1 calc R U P E 1
C85 C 0.4808(2) 0.7882(2) -0.02457(16) 0.0381(6) Uani 0.933(3) 1 d D U P E 1
H85A H 0.458709 0.858544 -0.060703 0.046 Uiso 0.933(3) 1 calc R U P E 1
H85B H 0.536737 0.766501 0.010773 0.046 Uiso 0.933(3) 1 calc R U P E 1
C86 C 0.5056(2) 0.7168(2) -0.06106(15) 0.0442(7) Uani 0.933(3) 1 d D U P E 1
H86A H 0.491358 0.755299 -0.114370 0.053 Uiso 0.933(3) 1 calc R U P E 1
H86B H 0.574848 0.665842 -0.045715 0.053 Uiso 0.933(3) 1 calc R U P E 1
O2A O 0.480(2) 0.6481(19) -0.0541(16) 0.047(4) Uani 0.067(3) 1 d D U P E 2
C83A C 0.411(2) 0.723(3) -0.0315(18) 0.043(3) Uani 0.067(3) 1 d D U P E 2
H83C H 0.393463 0.689472 0.013913 0.052 Uiso 0.067(3) 1 calc R U P E 2
H83D H 0.352236 0.770908 -0.069391 0.052 Uiso 0.067(3) 1 calc R U P E 2
C84A C 0.460(3) 0.777(3) -0.020(2) 0.044(3) Uani 0.067(3) 1 d D U P E 2
H84C H 0.493186 0.745058 0.031335 0.053 Uiso 0.067(3) 1 calc R U P E 2
H84D H 0.413428 0.849629 -0.032777 0.053 Uiso 0.067(3) 1 calc R U P E 2
C85A C 0.533(2) 0.767(2) -0.0708(19) 0.053(4) Uani 0.067(3) 1 d D U P E 2
H85C H 0.514936 0.833353 -0.111052 0.064 Uiso 0.067(3) 1 calc R U P E 2
H85D H 0.598526 0.737903 -0.044156 0.064 Uiso 0.067(3) 1 calc R U P E 2
C86A C 0.529(2) 0.695(2) -0.0992(16) 0.050(4) Uani 0.067(3) 1 d D U P E 2
H86C H 0.494200 0.733556 -0.150124 0.060 Uiso 0.067(3) 1 calc R U P E 2
H86D H 0.594845 0.643404 -0.097268 0.060 Uiso 0.067(3) 1 calc R U P E 2
O3B O 0.25382(13) 0.39504(13) 0.47885(10) 0.0410(5) Uani 0.848(2) 1 d D U P F 1
C87B C 0.2803(3) 0.28944(18) 0.5197(2) 0.0579(11) Uani 0.848(2) 1 d D U P F 1
H87E H 0.292171 0.254639 0.487135 0.069 Uiso 0.848(2) 1 calc R U P F 1
H87F H 0.228839 0.283693 0.545343 0.069 Uiso 0.848(2) 1 calc R U P F 1
C88B C 0.3734(2) 0.2427(3) 0.57445(19) 0.0614(11) Uani 0.848(2) 1 d D U P F 1
H88E H 0.415824 0.170508 0.584393 0.074 Uiso 0.848(2) 1 calc R U P F 1
H88F H 0.358106 0.247543 0.620697 0.074 Uiso 0.848(2) 1 calc R U P F 1
C89B C 0.4219(2) 0.3066(3) 0.5371(4) 0.0358(12) Uani 0.848(2) 1 d D U P F 1
H89E H 0.461810 0.308073 0.572779 0.043 Uiso 0.848(2) 1 calc R U P F 1
H89F H 0.461480 0.281798 0.503735 0.043 Uiso 0.848(2) 1 calc R U P F 1
C90B C 0.33108(16) 0.41132(19) 0.49555(16) 0.0405(6) Uani 0.848(2) 1 d D U P F 1
H90E H 0.312451 0.450014 0.525702 0.049 Uiso 0.848(2) 1 calc R U P F 1
H90F H 0.344348 0.450849 0.450217 0.049 Uiso 0.848(2) 1 calc R U P F 1
Cl1 Cl 0.2363(5) 0.3281(6) 0.5142(4) 0.0540(17) Uani 0.1257(18) 1 d D U P G 2
Cl2 Cl 0.4046(7) 0.3263(8) 0.5233(8) 0.0489(19) Uani 0.1257(18) 1 d D U P G 2
C91 C 0.3330(11) 0.2905(19) 0.5749(13) 0.053(3) Uani 0.1257(18) 1 d D U P G 2
H91A H 0.312982 0.324181 0.608225 0.064 Uiso 0.1257(18) 1 calc R U P G 2
H91B H 0.366653 0.216014 0.603759 0.064 Uiso 0.1257(18) 1 calc R U P G 2
Cl1A Cl 0.2837(17) 0.4135(16) 0.5406(13) 0.050(5) Uani 0.0261(13) 1 d D U P H 3
Cl2A Cl 0.378(2) 0.2436(19) 0.5198(17) 0.074(6) Uani 0.0261(13) 1 d D U P H 3
C91A C 0.348(8) 0.285(2) 0.5861(18) 0.051(4) Uani 0.0261(13) 1 d D U P H 3
H91C H 0.309117 0.258232 0.615211 0.061 Uiso 0.0261(13) 1 calc R U P H 3
H91D H 0.406380 0.264390 0.618745 0.061 Uiso 0.0261(13) 1 calc R U P H 3

loop_
_atom_site_aniso_label
_atom_site_aniso_U_11
_atom_site_aniso_U_22
_atom_site_aniso_U_33
_atom_site_aniso_U_23
_atom_site_aniso_U_13
_atom_site_aniso_U_12
S2 0.0255(2) 0.0173(2) 0.0244(2) -0.00799(18) 0.00088(18) -0.00822(19)
S5 0.0170(2) 0.0184(2) 0.0146(2) -0.00365(17) 0.00239(16) -0.00650(17)
S6 0.0143(2) 0.0300(3) 0.0221(2) -0.0068(2) 0.00361(17) -0.00470(19)
Co1 0.01360(11) 0.01382(11) 0.01473(11) -0.00532(9) 0.00263(9) -0.00659(9)
K1 0.0246(2) 0.02113(19) 0.01752(19) -0.00724(16) 0.00168(15) -0.00900(16)
P2 0.0138(2) 0.0170(2) 0.0183(2) -0.00815(18) 0.00111(17) -0.00500(18)
P6 0.0134(2) 0.0201(2) 0.0155(2) -0.00651(18) 0.00342(16) -0.00935(18)
N1 0.0151(7) 0.0167(7) 0.0173(7) -0.0074(6) 0.0033(6) -0.0083(6)
N2 0.0150(7) 0.0203(8) 0.0209(7) -0.0101(6) 0.0017(6) -0.0076(6)
N3 0.0148(7) 0.0199(8) 0.0214(8) -0.0099(6) 0.0037(6) -0.0069(6)
N7 0.0146(7) 0.0152(7) 0.0148(7) -0.0056(6) 0.0009(5) -0.0070(6)
N8 0.0171(7) 0.0185(7) 0.0151(7) -0.0038(6) 0.0009(6) -0.0099(6)
N9 0.0165(7) 0.0189(7) 0.0172(7) -0.0054(6) 0.0022(6) -0.0098(6)
C1 0.0146(8) 0.0146(8) 0.0183(8) -0.0067(7) 0.0038(6) -0.0075(7)
C2 0.0158(8) 0.0173(8) 0.0177(8) -0.0068(7) 0.0033(7) -0.0082(7)
S1 0.0159(2) 0.0173(2) 0.0206(2) -0.00866(17) -0.00009(16) -0.00590(17)
P1 0.0157(2) 0.0150(2) 0.0216(2) -0.00845(18) 0.00140(17) -0.00706(18)
C3 0.0163(11) 0.0165(11) 0.0276(12) -0.0067(9) -0.0023(11) -0.0078(10)
C4 0.0237(14) 0.0254(11) 0.0296(14) -0.0085(10) 0.0002(11) -0.0148(10)
C5 0.0337(14) 0.0372(13) 0.0320(15) -0.0037(12) -0.0018(12) -0.0238(11)
C6 0.0379(16) 0.0263(13) 0.0443(17) -0.0005(11) -0.0074(12) -0.0221(12)
C7 0.0356(17) 0.0229(12) 0.0504(15) -0.0131(11) -0.0052(13) -0.0154(12)
C8 0.0261(15) 0.0212(11) 0.0341(12) -0.0116(9) -0.0024(10) -0.0101(10)
C3A 0.022(5) 0.019(4) 0.033(4) -0.011(4) -0.003(4) -0.012(4)
C4A 0.021(5) 0.025(4) 0.031(4) -0.006(4) 0.001(4) -0.017(4)
C5A 0.031(5) 0.025(4) 0.039(4) -0.007(4) -0.003(4) -0.021(4)
C6A 0.035(5) 0.027(4) 0.042(4) -0.007(4) -0.005(4) -0.022(4)
C7A 0.033(4) 0.025(4) 0.042(4) -0.009(4) -0.006(4) -0.020(3)
C8A 0.026(4) 0.023(4) 0.037(4) -0.010(3) -0.005(4) -0.013(4)
C9 0.0177(9) 0.0259(10) 0.0273(10) -0.0175(8) 0.0017(7) -0.0096(8)
C10 0.0271(10) 0.0278(10) 0.0240(10) -0.0147(8) -0.0024(8) -0.0034(8)
C11 0.0330(12) 0.0377(12) 0.0311(11) -0.0223(10) 0.0024(9) -0.0039(10)
C12 0.0266(11) 0.0537(14) 0.0299(11) -0.0286(11) 0.0067(9) -0.0132(10)
C13 0.0337(11) 0.0422(12) 0.0301(11) -0.0183(10) 0.0085(9) -0.0228(10)
C14 0.0264(10) 0.0267(10) 0.0352(11) -0.0172(9) 0.0100(8) -0.0149(9)
C15 0.0111(15) 0.024(2) 0.0213(15) -0.0115(15) 0.0034(13) -0.0033(14)
C16 0.050(2) 0.0351(18) 0.0337(17) -0.0032(14) -0.0112(17) -0.0253(18)
C17 0.055(2) 0.047(2) 0.0361(19) -0.0013(15) -0.0206(17) -0.0252(19)
C18 0.0264(17) 0.042(2) 0.032(2) -0.0178(18) -0.0034(15) -0.0153(14)
C19 0.0252(17) 0.0402(19) 0.0340(16) -0.0177(15) 0.0048(13) -0.0195(15)
C20 0.0207(17) 0.0314(17) 0.0277(14) -0.0105(14) 0.0011(12) -0.0136(14)
C15A 0.023(4) 0.022(3) 0.027(3) -0.016(3) 0.000(3) -0.013(3)
C16A 0.034(3) 0.036(3) 0.026(3) -0.008(2) -0.005(3) -0.024(3)
C17A 0.042(4) 0.039(3) 0.028(3) -0.006(3) -0.009(3) -0.028(3)
C18A 0.032(3) 0.033(4) 0.030(3) -0.014(3) -0.007(3) -0.018(3)
C19A 0.030(3) 0.047(4) 0.036(3) -0.014(3) -0.001(3) -0.026(3)
C20A 0.026(3) 0.046(4) 0.028(3) -0.015(3) 0.003(3) -0.020(3)
C21 0.0151(8) 0.0274(10) 0.0214(9) -0.0119(8) 0.0020(7) -0.0100(8)
C22 0.0278(10) 0.0341(11) 0.0316(11) -0.0208(9) 0.0104(8) -0.0151(9)
C23 0.0367(12) 0.0519(14) 0.0377(12) -0.0311(11) 0.0189(10) -0.0247(11)
C24 0.0329(12) 0.0642(16) 0.0265(11) -0.0235(11) 0.0121(9) -0.0314(12)
C25 0.0344(12) 0.0419(13) 0.0297(11) -0.0041(10) 0.0059(9) -0.0212(11)
C26 0.0241(10) 0.0310(11) 0.0300(11) -0.0104(9) 0.0078(8) -0.0112(9)
S3 0.0305(2) 0.0219(2) 0.0226(2) -0.01246(19) 0.01348(19) -0.0161(2)
S4 0.0347(3) 0.0284(3) 0.0388(3) -0.0143(2) 0.0125(2) -0.0225(2)
P3 0.0181(2) 0.0175(2) 0.0165(2) -0.00625(17) 0.00510(17) -0.01023(18)
P4 0.0227(2) 0.0155(2) 0.0210(2) -0.00769(18) 0.00389(18) -0.01004(19)
N4 0.0156(7) 0.0165(7) 0.0142(7) -0.0054(6) 0.0025(5) -0.0080(6)
N5 0.0200(7) 0.0174(7) 0.0157(7) -0.0072(6) 0.0033(6) -0.0079(6)
N6 0.0224(8) 0.0166(7) 0.0176(7) -0.0065(6) 0.0033(6) -0.0082(6)
C27 0.0155(8) 0.0169(8) 0.0153(8) -0.0058(7) 0.0013(6) -0.0089(7)
C28 0.0180(8) 0.0163(8) 0.0164(8) -0.0062(7) 0.0013(7) -0.0082(7)
C29 0.0193(9) 0.0300(10) 0.0194(9) -0.0048(8) 0.0053(7) -0.0142(8)
C30 0.0235(11) 0.0359(12) 0.0416(13) -0.0120(10) 0.0083(9) -0.0116(9)
C31 0.0199(11) 0.0496(15) 0.0547(16) -0.0095(13) 0.0066(10) -0.0099(11)
C32 0.0227(11) 0.0730(19) 0.0358(13) -0.0032(12) -0.0004(9) -0.0269(12)
C33 0.0362(14) 0.0720(18) 0.0517(15) -0.0273(14) 0.0032(11) -0.0353(14)
C34 0.0255(11) 0.0454(13) 0.0469(13) -0.0232(11) 0.0016(10) -0.0177(10)
C35 0.0291(10) 0.0195(9) 0.0170(8) -0.0076(7) 0.0048(7) -0.0136(8)
C36 0.0384(12) 0.0298(11) 0.0280(10) -0.0091(9) 0.0069(9) -0.0226(10)
C37 0.0601(16) 0.0385(13) 0.0299(11) -0.0080(10) 0.0104(11) -0.0349(12)
C38 0.0642(17) 0.0278(11) 0.0225(11) 0.0002(9) -0.0017(10) -0.0210(12)
C39 0.0378(12) 0.0286(11) 0.0217(10) -0.0091(9) -0.0022(9) -0.0074(9)
C40 0.0288(10) 0.0251(10) 0.0200(9) -0.0107(8) 0.0058(8) -0.0117(8)
C41 0.0277(10) 0.0156(9) 0.0224(9) -0.0094(7) 0.0026(8) -0.0064(8)
C42 0.0344(12) 0.0321(11) 0.0342(11) -0.0190(9) 0.0026(9) -0.0136(9)
C43 0.0436(13) 0.0351(12) 0.0353(12) -0.0209(10) -0.0022(10) -0.0124(10)
C44 0.0506(15) 0.0427(14) 0.0306(12) -0.0238(11) 0.0049(10) -0.0101(12)
C45 0.0388(14) 0.079(2) 0.0392(14) -0.0355(14) 0.0164(11) -0.0230(14)
C46 0.0352(12) 0.0542(15) 0.0302(11) -0.0242(11) 0.0082(9) -0.0207(11)
C47 0.0238(9) 0.0173(9) 0.0175(8) -0.0082(7) 0.0038(7) -0.0074(7)
C48 0.0324(11) 0.0198(9) 0.0222(9) -0.0089(8) 0.0083(8) -0.0104(8)
C49 0.0378(12) 0.0222(10) 0.0172(9) -0.0058(8) 0.0039(8) -0.0028(9)
C50 0.0309(11) 0.0354(12) 0.0246(10) -0.0166(9) -0.0015(8) -0.0044(9)
C51 0.0285(11) 0.0339(11) 0.0327(11) -0.0195(9) 0.0030(9) -0.0130(9)
C52 0.0275(10) 0.0207(9) 0.0238(9) -0.0101(8) 0.0033(8) -0.0097(8)
C53 0.0132(8) 0.0149(8) 0.0153(8) -0.0080(7) 0.0019(6) -0.0061(7)
C54 0.0135(8) 0.0163(8) 0.0169(8) -0.0085(7) 0.0032(6) -0.0076(7)
P5 0.0128(2) 0.0143(2) 0.0149(2) -0.00561(17) -0.00019(16) -0.00501(17)
C55 0.020(3) 0.015(3) 0.019(3) -0.009(2) 0.008(2) -0.010(2)
C56 0.021(3) 0.025(3) 0.020(2) -0.009(2) 0.0012(19) -0.005(2)
C57 0.025(3) 0.030(3) 0.023(3) -0.012(2) 0.000(2) -0.002(2)
C58 0.025(3) 0.020(3) 0.027(4) -0.010(3) 0.006(3) -0.003(2)
C59 0.032(3) 0.022(3) 0.028(4) -0.015(3) 0.003(3) -0.009(3)
C60 0.020(2) 0.017(3) 0.028(4) -0.010(3) 0.004(2) -0.010(2)
C55A 0.015(3) 0.016(3) 0.024(3) -0.006(2) 0.006(2) -0.005(2)
C56A 0.030(3) 0.024(3) 0.024(2) -0.008(2) -0.001(2) -0.001(3)
C57A 0.029(4) 0.025(3) 0.036(3) -0.012(2) -0.003(3) 0.006(3)
C58A 0.028(3) 0.021(3) 0.026(4) -0.010(3) 0.012(3) -0.009(2)
C59A 0.033(3) 0.022(3) 0.028(3) -0.010(3) 0.002(2) -0.008(3)
C60A 0.030(2) 0.016(3) 0.026(3) -0.008(2) 0.001(2) -0.008(2)
C61 0.013(3) 0.018(2) 0.016(3) -0.003(2) -0.003(2) -0.008(2)
C62 0.018(2) 0.019(2) 0.020(3) -0.010(2) 0.0041(17) -0.0082(16)
C63 0.029(3) 0.028(2) 0.023(3) -0.013(2) 0.0039(18) -0.0144(19)
C64 0.033(4) 0.038(3) 0.030(2) -0.015(2) 0.000(3) -0.022(3)
C65 0.027(3) 0.046(3) 0.029(2) -0.012(3) 0.003(2) -0.027(2)
C66 0.023(3) 0.034(3) 0.015(2) -0.007(2) 0.002(2) -0.016(3)
C61A 0.021(3) 0.018(2) 0.013(3) -0.004(2) -0.002(2) -0.009(3)
C62A 0.021(3) 0.024(3) 0.026(3) -0.008(2) -0.002(2) -0.0096(19)
C63A 0.032(3) 0.031(2) 0.031(3) -0.017(2) -0.001(2) -0.014(2)
C64A 0.030(3) 0.038(3) 0.030(3) -0.009(2) -0.007(3) -0.021(3)
C65A 0.023(3) 0.041(4) 0.026(2) -0.004(3) -0.004(2) -0.019(3)
C66A 0.018(3) 0.035(4) 0.020(2) -0.005(2) 0.000(2) -0.015(3)
C67 0.0174(8) 0.0217(9) 0.0189(9) -0.0061(7) 0.0026(7) -0.0132(7)
C68 0.0291(10) 0.0234(9) 0.0214(9) -0.0099(8) 0.0071(8) -0.0158(8)
C69 0.0400(12) 0.0314(11) 0.0199(9) -0.0094(8) 0.0088(8) -0.0215(10)
C70 0.0375(12) 0.0280(11) 0.0209(10) -0.0004(8) 0.0012(8) -0.0197(9)
C71 0.0304(11) 0.0223(10) 0.0329(11) -0.0056(9) 0.0007(9) -0.0087(9)
C72 0.0242(10) 0.0269(10) 0.0244(10) -0.0102(8) 0.0055(8) -0.0097(8)
C73 0.025(3) 0.025(2) 0.017(2) -0.0075(18) 0.007(2) -0.017(3)
C74 0.025(3) 0.039(2) 0.026(3) -0.018(2) 0.0090(19) -0.025(2)
C75 0.032(3) 0.043(2) 0.036(3) -0.022(2) 0.009(2) -0.026(2)
C76 0.037(4) 0.030(2) 0.024(2) -0.0137(16) 0.007(3) -0.023(3)
C77 0.032(4) 0.035(3) 0.025(3) -0.017(2) 0.008(2) -0.019(3)
C78 0.029(3) 0.030(3) 0.024(3) -0.012(2) 0.006(2) -0.021(3)
C73A 0.027(3) 0.024(3) 0.017(3) -0.008(2) 0.005(3) -0.021(3)
C74A 0.029(3) 0.036(2) 0.023(3) -0.011(2) 0.010(2) -0.022(3)
C75A 0.036(4) 0.043(3) 0.032(3) -0.019(2) 0.003(3) -0.026(3)
C76A 0.039(4) 0.029(2) 0.025(2) -0.0131(18) 0.003(3) -0.017(3)
C77A 0.034(4) 0.030(3) 0.025(3) -0.014(2) 0.001(3) -0.014(3)
C78A 0.025(3) 0.027(3) 0.017(3) -0.013(2) 0.004(2) -0.010(3)
O1 0.031(2) 0.0381(17) 0.0280(17) -0.0153(13) 0.0093(13) -0.0185(18)
C79 0.0301(18) 0.0420(18) 0.033(2) -0.0152(16) 0.0113(17) -0.0160(14)
C80 0.031(3) 0.052(2) 0.0380(19) -0.0283(18) 0.0067(19) -0.018(2)
C81 0.029(3) 0.048(2) 0.045(2) -0.0214(18) 0.012(2) -0.023(2)
C82 0.037(3) 0.041(2) 0.0308(19) -0.0165(17) 0.0104(18) -0.027(2)
O1A 0.031(4) 0.041(4) 0.033(4) -0.013(3) 0.016(3) -0.027(3)
C79A 0.037(4) 0.040(4) 0.035(4) -0.017(3) 0.010(3) -0.016(3)
C80A 0.033(4) 0.045(4) 0.039(4) -0.020(3) 0.010(4) -0.022(3)
C81A 0.031(5) 0.049(4) 0.041(4) -0.021(3) 0.005(4) -0.027(4)
C82A 0.033(5) 0.049(4) 0.028(4) -0.020(3) 0.012(3) -0.023(4)
O2 0.0300(10) 0.0247(9) 0.0299(9) -0.0087(7) 0.0032(7) -0.0109(8)
C83 0.0281(12) 0.0284(11) 0.0269(11) -0.0088(9) 0.0008(9) -0.0102(10)
C84 0.0414(13) 0.0337(12) 0.0288(12) -0.0098(10) 0.0025(10) -0.0212(11)
C85 0.0372(15) 0.0331(13) 0.0373(13) -0.0030(10) 0.0009(11) -0.0213(11)
C86 0.0486(15) 0.0363(13) 0.0464(15) -0.0128(11) 0.0201(12) -0.0239(12)
O2A 0.045(5) 0.037(5) 0.042(5) -0.008(4) 0.010(5) -0.015(4)
C83A 0.040(4) 0.036(4) 0.037(4) -0.006(4) 0.007(4) -0.014(3)
C84A 0.043(4) 0.036(4) 0.038(4) -0.006(4) 0.005(4) -0.015(4)
C85A 0.050(5) 0.038(5) 0.050(5) -0.004(5) 0.011(5) -0.016(4)
C86A 0.046(5) 0.039(5) 0.043(5) -0.006(4) 0.014(5) -0.014(5)
O3B 0.0471(11) 0.0291(10) 0.0421(11) -0.0059(8) -0.0101(9) -0.0217(9)
C87B 0.057(2) 0.0336(19) 0.067(2) 0.0053(18) -0.013(2) -0.0306(17)
C88B 0.046(2) 0.055(2) 0.058(2) 0.0071(18) -0.0024(16) -0.0296(17)
C89B 0.0327(19) 0.035(2) 0.034(3) -0.0139(16) -0.0021(17) -0.0130(16)
C90B 0.0444(16) 0.0373(14) 0.0457(16) -0.0187(12) 0.0043(13) -0.0234(13)
Cl1 0.049(3) 0.053(4) 0.048(3) -0.015(3) 0.002(3) -0.021(3)
Cl2 0.043(3) 0.056(4) 0.046(4) -0.021(3) -0.010(3) -0.023(3)
C91 0.049(4) 0.041(4) 0.051(4) -0.005(4) -0.007(3) -0.020(4)
Cl1A 0.046(7) 0.046(5) 0.044(8) -0.001(5) -0.004(7) -0.026(6)
Cl2A 0.066(8) 0.054(7) 0.051(7) -0.003(6) 0.002(7) -0.006(7)
C91A 0.045(5) 0.043(5) 0.052(5) -0.004(4) -0.007(5) -0.024(5)

loop_
_atom_type_symbol
_atom_type_description
_atom_type_scat_dispersion_real
_atom_type_scat_dispersion_imag
_atom_type_scat_source
C C 0.0033 0.0016 'International Tables Vol C Tables 4.2.6.8 and 6.1.1.4'
H H 0.0000 0.0000 'International Tables Vol C Tables 4.2.6.8 and 6.1.1.4'
N N 0.0061 0.0033 'International Tables Vol C Tables 4.2.6.8 and 6.1.1.4'
P P 0.1023 0.0942 'International Tables Vol C Tables 4.2.6.8 and 6.1.1.4'
Co Co 0.3494 0.9721 'International Tables Vol C Tables 4.2.6.8 and 6.1.1.4'
K K 0.2009 0.2494 'International Tables Vol C Tables 4.2.6.8 and 6.1.1.4'
S S 0.1246 0.1234 'International Tables Vol C Tables 4.2.6.8 and 6.1.1.4'
O O 0.0106 0.0060 'International Tables Vol C Tables 4.2.6.8 and 6.1.1.4'
Cl Cl 0.1484 0.1585 'International Tables Vol C Tables 4.2.6.8 and 6.1.1.4'

loop_
_geom_angle_atom_site_label_1
_geom_angle_atom_site_label_2
_geom_angle_atom_site_label_3
_geom_angle
_geom_angle_site_symmetry_1
_geom_angle_site_symmetry_3
P5 S5 Co1 99.55(2) . .
N1 Co1 N7 94.79(6) . .
N1 Co1 N4 99.88(6) . .
N7 Co1 N4 93.96(5) . .
N1 Co1 S3 92.01(4) . .
N7 Co1 S3 172.95(4) . .
N4 Co1 S3 86.69(4) . .
N1 Co1 S1 84.59(4) . .
N7 Co1 S1 90.57(4) . .
N4 Co1 S1 173.33(4) . .
S3 Co1 S1 88.213(16) . .
N1 Co1 S5 172.46(4) . .
N7 Co1 S5 84.60(4) . .
N4 Co1 S5 87.66(4) . .
S3 Co1 S5 88.417(17) . .
S1 Co1 S5 87.895(16) . .
N1 Co1 K1 61.13(4) . .
N7 Co1 K1 61.50(4) . .
N4 Co1 K1 55.54(4) . .
S3 Co1 K1 123.949(15) . .
S1 Co1 K1 131.120(14) . .
S5 Co1 K1 124.401(14) . .
O2A K1 O2A 102.6(6) 2_665 .
O2A K1 N2 109.4(6) 2_665 .
O2 K1 N2 96.90(5) . .
O2A K1 N2 108.9(6) . .
O2A K1 N5 79.5(7) 2_665 .
O2 K1 N5 167.50(5) . .
O2A K1 N5 157.4(6) . .
N2 K1 N5 91.14(4) . .
O2 K1 O1 73.28(13) . .
N2 K1 O1 166.34(16) . .
N5 K1 O1 97.10(12) . .
O2 K1 O2 106.16(4) . 2_665
N2 K1 O2 120.10(5) . 2_665
N5 K1 O2 77.66(5) . 2_665
O1 K1 O2 72.54(17) . 2_665
O2A K1 O1A 85.9(8) 2_665 .
O2A K1 O1A 65.7(7) . .
N2 K1 O1A 164.7(5) . .
N5 K1 O1A 92.2(4) . .
O2A K1 N8 158.9(7) 2_665 .
O2 K1 N8 90.84(5) . .
O2A K1 N8 92.0(5) . .
N2 K1 N8 79.44(4) . .
N5 K1 N8 81.21(4) . .
O1 K1 N8 91.02(16) . .
O2 K1 N8 151.17(5) 2_665 .
O1A K1 N8 86.3(5) . .
O2 K1 O1 69.04(12) . 2_665
N2 K1 O1 71.88(13) . 2_665
N5 K1 O1 122.84(12) . 2_665
O1 K1 O1 111.91(13) . 2_665
O2 K1 O1 66.76(15) 2_665 2_665
N8 K1 O1 142.04(15) . 2_665
O2A K1 N4 88.2(6) 2_665 .
O2 K1 N4 160.96(5) . .
O2A K1 N4 169.2(5) . .
N2 K1 N4 66.30(4) . .
N5 K1 N4 24.84(4) . .
O1 K1 N4 121.47(12) . .
O2 K1 N4 90.66(4) 2_665 .
O1A K1 N4 116.2(3) . .
N8 K1 N4 77.70(4) . .
O1 K1 N4 111.28(11) 2_665 .
O2A K1 C83A 116.4(9) 2_665 .
O2A K1 C83A 26.1(4) . .
N2 K1 C83A 83.1(5) . .
N5 K1 C83A 164.1(6) . .
O1A K1 C83A 89.7(6) . .
N8 K1 C83A 83.2(5) . .
N4 K1 C83A 146.3(5) . .
C2 P2 C21 104.00(8) . .
C2 P2 C15A 105.5(9) . .
C21 P2 C15A 107.4(5) . .
C2 P2 C15 104.7(3) . .
C21 P2 C15 102.51(19) . .
C2 P2 S2 114.77(6) . .
C21 P2 S2 114.56(6) . .
C15A P2 S2 109.9(6) . .
C15 P2 S2 114.8(2) . .
C54 P6 C73 105.1(5) . .
C54 P6 C67 105.84(8) . .
C73 P6 C67 105.1(9) . .
C54 P6 C73A 100.0(6) . .
C67 P6 C73A 105.6(10) . .
C54 P6 S6 114.22(6) . .
C73 P6 S6 113.4(6) . .
C67 P6 S6 112.39(6) . .
C73A P6 S6 117.5(7) . .
N2 N1 C1 108.67(14) . .
N2 N1 Co1 121.74(11) . .
C1 N1 Co1 128.56(12) . .
N2 N1 K1 52.23(8) . .
C1 N1 K1 136.97(11) . .
Co1 N1 K1 86.43(5) . .
N3 N2 N1 109.73(14) . .
N3 N2 K1 124.09(11) . .
N1 N2 K1 105.41(10) . .
N2 N3 C2 107.81(14) . .
N8 N7 C53 108.61(13) . .
N8 N7 Co1 121.77(11) . .
C53 N7 Co1 126.98(11) . .
N8 N7 K1 58.27(8) . .
C53 N7 K1 138.23(10) . .
Co1 N7 K1 86.05(4) . .
N9 N8 N7 109.76(13) . .
N9 N8 K1 128.73(10) . .
N7 N8 K1 98.84(9) . .
N8 N9 C54 107.60(14) . .
N1 C1 C2 105.93(15) . .
N1 C1 P1 117.43(12) . .
C2 C1 P1 136.63(13) . .
N3 C2 C1 107.86(15) . .
N3 C2 P2 118.44(13) . .
C1 C2 P2 133.60(14) . .
P1 S1 Co1 100.42(2) . .
C1 P1 C3 108.98(13) . .
C1 P1 C9 108.81(8) . .
C3 P1 C9 108.31(13) . .
C1 P1 C3A 100.6(10) . .
C9 P1 C3A 118.1(15) . .
C1 P1 S1 108.26(6) . .
C3 P1 S1 110.44(14) . .
C9 P1 S1 111.98(6) . .
C3A P1 S1 108.2(18) . .
C4 C3 C8 120.5(2) . .
C4 C3 P1 117.4(2) . .
C8 C3 P1 121.77(19) . .
C3 C4 C5 119.6(2) . .
C6 C5 C4 119.8(3) . .
C7 C6 C5 120.5(2) . .
C6 C7 C8 120.3(2) . .
C7 C8 C3 119.3(2) . .
C8A C3A C4A 117.3(13) . .
C8A C3A P1 116.2(15) . .
C4A C3A P1 126.5(17) . .
C5A C4A C3A 120.5(15) . .
C6A C5A C4A 120.6(16) . .
C5A C6A C7A 120.0(16) . .
C6A C7A C8A 118.7(15) . .
C7A C8A C3A 122.5(15) . .
C10 C9 C14 119.16(18) . .
C10 C9 P1 122.75(16) . .
C14 C9 P1 118.08(14) . .
C9 C10 C11 119.6(2) . .
C12 C11 C10 120.7(2) . .
C11 C12 C13 120.2(2) . .
C12 C13 C14 120.2(2) . .
C13 C14 C9 120.17(19) . .
C16 C15 C20 118.2(3) . .
C16 C15 P2 119.7(4) . .
C20 C15 P2 122.0(4) . .
C15 C16 C17 120.8(4) . .
C18 C17 C16 120.4(4) . .
C17 C18 C19 119.8(4) . .
C18 C19 C20 120.2(3) . .
C19 C20 C15 120.6(3) . .
C16A C15A C20A 121.0(7) . .
C16A C15A P2 119.6(7) . .
C20A C15A P2 119.3(8) . .
C15A C16A C17A 118.4(7) . .
C18A C17A C16A 122.2(8) . .
C17A C18A C19A 119.1(9) . .
C18A C19A C20A 120.3(8) . .
C15A C20A C19A 119.0(7) . .
C26 C21 C22 119.27(18) . .
C26 C21 P2 121.68(15) . .
C22 C21 P2 119.00(15) . .
C23 C22 C21 119.9(2) . .
C24 C23 C22 120.4(2) . .
C23 C24 C25 120.4(2) . .
C24 C25 C26 119.8(2) . .
C21 C26 C25 120.2(2) . .
P3 S3 Co1 98.87(2) . .
C35 P3 C27 108.97(8) . .
C35 P3 C29 109.64(9) . .
C27 P3 C29 106.92(8) . .
C35 P3 S3 109.62(6) . .
C27 P3 S3 109.11(6) . .
C29 P3 S3 112.48(7) . .
C28 P4 C41 104.34(8) . .
C28 P4 C47 103.78(8) . .
C41 P4 C47 106.97(9) . .
C28 P4 S4 116.67(6) . .
C41 P4 S4 112.31(7) . .
C47 P4 S4 111.90(6) . .
N5 N4 C27 108.28(14) . .
N5 N4 Co1 121.85(11) . .
C27 N4 Co1 123.87(11) . .
N5 N4 K1 61.56(8) . .
C27 N4 K1 136.90(11) . .
Co1 N4 K1 91.37(5) . .
N6 N5 N4 109.98(14) . .
N6 N5 K1 129.55(11) . .
N4 N5 K1 93.61(9) . .
N5 N6 C28 107.83(14) . .
N4 C27 C28 106.44(15) . .
N4 C27 P3 114.74(12) . .
C28 C27 P3 138.72(14) . .
N6 C28 C27 107.47(15) . .
N6 C28 P4 116.90(13) . .
C27 C28 P4 134.96(14) . .
C34 C29 C30 120.08(19) . .
C34 C29 P3 120.92(16) . .
C30 C29 P3 118.94(16) . .
C29 C30 C31 119.5(2) . .
C32 C31 C30 120.5(2) . .
C31 C32 C33 120.0(2) . .
C32 C33 C34 120.1(2) . .
C29 C34 C33 119.8(2) . .
C40 C35 C36 120.51(18) . .
C40 C35 P3 117.54(14) . .
C36 C35 P3 121.50(15) . .
C37 C36 C35 119.3(2) . .
C36 C37 C38 120.2(2) . .
C39 C38 C37 120.5(2) . .
C40 C39 C38 119.8(2) . .
C39 C40 C35 119.79(19) . .
C46 C41 C42 119.15(19) . .
C46 C41 P4 122.53(16) . .
C42 C41 P4 118.28(16) . .
C41 C42 C43 120.4(2) . .
C44 C43 C42 120.6(2) . .
C43 C44 C45 119.5(2) . .
C44 C45 C46 120.7(2) . .
C41 C46 C45 119.7(2) . .
C48 C47 C52 119.11(18) . .
C48 C47 P4 119.03(15) . .
C52 C47 P4 121.82(14) . .
C49 C48 C47 120.55(19) . .
C50 C49 C48 120.11(19) . .
C49 C50 C51 119.9(2) . .
C50 C51 C52 120.6(2) . .
C51 C52 C47 119.78(18) . .
N7 C53 C54 106.11(14) . .
N7 C53 P5 117.37(12) . .
C54 C53 P5 136.46(13) . .
N9 C54 C53 107.92(14) . .
N9 C54 P6 120.05(13) . .
C53 C54 P6 131.63(13) . .
C53 P5 C55 108.3(6) . .
C53 P5 C55A 105.3(6) . .
C53 P5 C61 111.2(5) . .
C55 P5 C61 111.3(8) . .
C53 P5 C61A 110.1(6) . .
C55A P5 C61A 107.7(8) . .
C53 P5 S5 108.46(6) . .
C55 P5 S5 110.8(10) . .
C55A P5 S5 110.5(10) . .
C61 P5 S5 106.7(4) . .
C61A P5 S5 114.4(5) . .
C56 C55 C60 120.0(7) . .
C56 C55 P5 122.7(9) . .
C60 C55 P5 116.8(9) . .
C57 C56 C55 119.7(9) . .
C58 C57 C56 120.8(8) . .
C57 C58 C59 119.7(8) . .
C58 C59 C60 120.6(8) . .
C55 C60 C59 119.1(7) . .
C60A C55A C56A 119.0(7) . .
C60A C55A P5 119.0(8) . .
C56A C55A P5 121.9(9) . .
C57A C56A C55A 119.5(9) . .
C58A C57A C56A 120.7(8) . .
C57A C58A C59A 119.4(8) . .
C60A C59A C58A 120.2(8) . .
C59A C60A C55A 120.9(7) . .
C62 C61 C66 120.2(6) . .
C62 C61 P5 119.0(6) . .
C66 C61 P5 120.8(7) . .
C63 C62 C61 119.9(5) . .
C64 C63 C62 119.6(6) . .
C63 C64 C65 121.2(6) . .
C64 C65 C66 119.8(6) . .
C61 C66 C65 119.2(6) . .
C66A C61A C62A 119.1(6) . .
C66A C61A P5 125.5(8) . .
C62A C61A P5 115.2(7) . .
C61A C62A C63A 120.5(6) . .
C64A C63A C62A 120.3(7) . .
C63A C64A C65A 119.0(7) . .
C64A C65A C66A 121.3(6) . .
C61A C66A C65A 119.7(7) . .
C68 C67 C72 119.33(17) . .
C68 C67 P6 119.57(14) . .
C72 C67 P6 121.07(14) . .
C67 C68 C69 119.93(18) . .
C70 C69 C68 120.17(19) . .
C69 C70 C71 120.24(18) . .
C70 C71 C72 119.94(19) . .
C71 C72 C67 120.38(19) . .
C74 C73 C78 121.2(6) . .
C74 C73 P6 117.5(7) . .
C78 C73 P6 121.3(7) . .
C73 C74 C75 118.7(6) . .
C76 C75 C74 120.8(6) . .
C77 C76 C75 120.5(6) . .
C76 C77 C78 119.7(6) . .
C77 C78 C73 119.0(6) . .
C74A C73A C78A 117.5(7) . .
C74A C73A P6 121.5(8) . .
C78A C73A P6 120.8(8) . .
C73A C74A C75A 121.3(7) . .
C76A C75A C74A 119.7(7) . .
C75A C76A C77A 120.4(7) . .
C76A C77A C78A 120.0(7) . .
C77A C78A C73A 120.9(7) . .
C79 O1 C82 102.7(3) . .
C79 O1 K1 100.2(3) . .
C82 O1 K1 147.4(4) . .
C79 O1 K1 144.2(4) . 2_665
C82 O1 K1 103.8(3) . 2_665
K1 O1 K1 68.09(13) . 2_665
O1 C79 C80 105.5(4) . .
O1 C79 K1 55.2(3) . .
C80 C79 K1 119.3(5) . .
C79 C80 C81 103.4(4) . .
C82 C81 C80 103.8(4) . .
O1 C82 C81 105.3(4) . .
C79A O1A C82A 105.9(10) . .
C79A O1A K1 95.6(9) . .
C82A O1A K1 151.2(13) . .
O1A C79A C80A 110.5(10) . .
O1A C79A K1 59.1(8) . .
C80A C79A K1 146.8(14) . .
C79A C80A C81A 101.8(9) . .
C82A C81A C80A 103.4(10) . .
O1A C82A C81A 105.1(12) . .
C86 O2 C83 105.38(19) . .
C86 O2 K1 111.76(15) . .
C83 O2 K1 110.57(13) . .
C86 O2 K1 126.90(15) . 2_665
C83 O2 K1 122.32(13) . 2_665
K1 O2 K1 73.84(4) . 2_665
O2 C83 C84 103.62(18) . .
O2 C83 K1 46.92(10) . .
C84 C83 K1 92.42(13) . .
C83 C84 C85 102.91(18) . .
C86 C85 C84 103.57(18) . .
O2 C86 C85 108.22(19) . .
C86A O2A C83A 105.6(9) . .
C86A O2A K1 131(2) . .
C83A O2A K1 96.1(18) . .
K1 O2A K1 77.4(6) 2_665 .
O2A C83A C84A 105.8(8) . .
O2A C83A K1 57.8(15) . .
C84A C83A K1 105.4(19) . .
C83A C84A C85A 103.7(5) . .
C86A C85A C84A 104.6(4) . .
O2A C86A C85A 107.4(7) . .
C87B O3B C90B 109.78(18) . .
O3B C87B C88B 105.3(2) . .
C87B C88B C89B 104.9(3) . .
C90B C89B C88B 99.4(2) . .
O3B C90B C89B 108.6(2) . .
Cl2 C91 Cl1 104.7(13) . .
Cl1A C91A Cl2A 104.1(15) . .

loop_
_geom_bond_atom_site_label_1
_geom_bond_atom_site_label_2
_geom_bond_distance
_geom_bond_site_symmetry_2
S2 P2 1.9549(7) .
S5 P5 1.9852(6) .
S5 Co1 2.5612(5) .
S6 P6 1.9526(6) .
Co1 N1 2.0784(14) .
Co1 N7 2.0797(14) .
Co1 N4 2.1118(14) .
Co1 S3 2.4819(5) .
Co1 S1 2.5382(5) .
Co1 K1 3.8667(5) .
K1 O2A 2.64(2) 2_665
K1 O2 2.7577(17) .
K1 O2A 2.77(3) .
K1 N2 2.7819(15) .
K1 N5 2.8096(15) .
K1 O1 2.844(6) .
K1 O2 2.8765(18) 2_665
K1 O1A 2.882(19) .
K1 N8 2.9321(15) .
K1 O1 3.183(7) 2_665
K1 N4 3.1890(14) .
K1 C83A 3.26(3) .
P2 C2 1.7988(18) .
P2 C21 1.8156(19) .
P2 C15A 1.820(7) .
P2 C15 1.824(3) .
P6 C54 1.7946(17) .
P6 C73 1.815(5) .
P6 C67 1.8196(18) .
P6 C73A 1.823(6) .
N1 N2 1.338(2) .
N1 C1 1.356(2) .
N2 N3 1.335(2) .
N3 C2 1.350(2) .
N7 N8 1.341(2) .
N7 C53 1.355(2) .
N8 N9 1.337(2) .
N9 C54 1.354(2) .
C1 C2 1.400(2) .
C1 P1 1.7992(17) .
S1 P1 1.9857(6) .
P1 C3 1.807(2) .
P1 C9 1.8085(19) .
P1 C3A 1.826(9) .
C3 C4 1.387(3) .
C3 C8 1.394(3) .
C4 C5 1.394(3) .
C5 C6 1.385(4) .
C6 C7 1.376(4) .
C7 C8 1.392(3) .
C3A C8A 1.396(13) .
C3A C4A 1.403(13) .
C4A C5A 1.399(14) .
C5A C6A 1.382(14) .
C6A C7A 1.385(14) .
C7A C8A 1.395(14) .
C9 C10 1.392(3) .
C9 C14 1.396(3) .
C10 C11 1.393(3) .
C11 C12 1.367(3) .
C12 C13 1.378(3) .
C13 C14 1.385(3) .
C15 C16 1.377(6) .
C15 C20 1.399(6) .
C16 C17 1.397(5) .
C17 C18 1.366(6) .
C18 C19 1.377(5) .
C19 C20 1.388(4) .
C15A C16A 1.370(11) .
C15A C20A 1.375(11) .
C16A C17A 1.379(9) .
C17A C18A 1.361(10) .
C18A C19A 1.364(10) .
C19A C20A 1.401(10) .
C21 C26 1.385(3) .
C21 C22 1.393(3) .
C22 C23 1.388(3) .
C23 C24 1.369(3) .
C24 C25 1.377(3) .
C25 C26 1.394(3) .
S3 P3 1.9830(6) .
S4 P4 1.9544(7) .
P3 C35 1.7986(18) .
P3 C27 1.8007(18) .
P3 C29 1.8132(19) .
P4 C28 1.8014(18) .
P4 C41 1.8189(19) .
P4 C47 1.8193(19) .
N4 N5 1.342(2) .
N4 C27 1.357(2) .
N5 N6 1.330(2) .
N6 C28 1.360(2) .
C27 C28 1.396(2) .
C29 C34 1.384(3) .
C29 C30 1.387(3) .
C30 C31 1.390(3) .
C31 C32 1.375(4) .
C32 C33 1.381(4) .
C33 C34 1.389(3) .
C35 C40 1.392(3) .
C35 C36 1.397(3) .
C36 C37 1.389(3) .
C37 C38 1.390(4) .
C38 C39 1.390(3) .
C39 C40 1.389(3) .
C41 C46 1.380(3) .
C41 C42 1.383(3) .
C42 C43 1.383(3) .
C43 C44 1.364(4) .
C44 C45 1.372(4) .
C45 C46 1.393(3) .
C47 C48 1.397(3) .
C47 C52 1.400(3) .
C48 C49 1.385(3) .
C49 C50 1.383(3) .
C50 C51 1.388(3) .
C51 C52 1.388(3) .
C53 C54 1.398(2) .
C53 P5 1.8041(17) .
P5 C55 1.811(5) .
P5 C55A 1.812(5) .
P5 C61 1.818(5) .
P5 C61A 1.821(6) .
C55 C56 1.388(10) .
C55 C60 1.393(10) .
C56 C57 1.386(9) .
C57 C58 1.376(9) .
C58 C59 1.380(8) .
C59 C60 1.398(9) .
C55A C60A 1.385(9) .
C55A C56A 1.394(10) .
C56A C57A 1.394(9) .
C57A C58A 1.378(9) .
C58A C59A 1.381(8) .
C59A C60A 1.376(9) .
C61 C62 1.392(8) .
C61 C66 1.393(8) .
C62 C63 1.384(8) .
C63 C64 1.376(7) .
C64 C65 1.379(8) .
C65 C66 1.394(8) .
C61A C66A 1.388(8) .
C61A C62A 1.391(9) .
C62A C63A 1.395(9) .
C63A C64A 1.379(8) .
C64A C65A 1.381(8) .
C65A C66A 1.390(9) .
C67 C68 1.392(3) .
C67 C72 1.395(3) .
C68 C69 1.392(3) .
C69 C70 1.381(3) .
C70 C71 1.382(3) .
C71 C72 1.385(3) .
C73 C74 1.379(9) .
C73 C78 1.393(8) .
C74 C75 1.381(8) .
C75 C76 1.378(7) .
C76 C77 1.375(7) .
C77 C78 1.392(8) .
C73A C74A 1.391(9) .
C73A C78A 1.400(9) .
C74A C75A 1.402(9) .
C75A C76A 1.361(8) .
C76A C77A 1.382(8) .
C77A C78A 1.388(9) .
O1 C79 1.445(5) .
O1 C82 1.448(5) .
C79 C80 1.529(6) .
C80 C81 1.546(5) .
C81 C82 1.509(6) .
O1A C79A 1.431(12) .
O1A C82A 1.449(13) .
C79A C80A 1.517(13) .
C80A C81A 1.540(14) .
C81A C82A 1.507(13) .
O2 C86 1.439(3) .
O2 C83 1.445(3) .
C83 C84 1.522(3) .
C84 C85 1.542(3) .
C85 C86 1.515(4) .
O2A C86A 1.437(8) .
O2A C83A 1.440(9) .
C83A C84A 1.517(9) .
C84A C85A 1.542(7) .
C85A C86A 1.511(8) .
O3B C87B 1.4496(10) .
O3B C90B 1.4517(10) .
C87B C88B 1.5499(10) .
C88B C89B 1.5504(10) .
C89B C90B 1.5498(10) .
Cl1 C91 1.705(16) .
Cl2 C91 1.694(16) .
Cl1A C91A 1.698(17) .
Cl2A C91A 1.698(17) .
